data_2208623
loop_
_publ_author_name
'Shan Liu'
'Jin-Xiu Ji'
'Dan-Dan Wang'
'Hong-Jun Zhu'

_publ_section_title
;
 4,6-Dibenzoylisophthalic acid acetone disolvate
;
_journal_coeditor_code HK2013
_journal_issue 4
_journal_name_full 'Acta Crystallographica Section E'
_journal_page_first o1387
_journal_page_last o1389
_journal_paper_doi 10.1107/S1600536806008671
_journal_volume 62
_journal_year 2006
_chemical_formula_iupac 'C22 H14 O6, 2C3 H6 O'
_chemical_formula_moiety 'C22 H14 O6, 2C3 H6 O'
_chemical_formula_sum 'C28 H26 O8'
_chemical_formula_weight 490.49
_chemical_melting_point 590.15(2)
_chemical_name_common '4,6-dibenzoylisophthalic acid acetone solvate'
_chemical_name_systematic
;
4,6-dibenzoylisophthalic acid acetone disolvate
;
_space_group_IT_number 2
_symmetry_cell_setting triclinic
_symmetry_space_group_name_Hall '-P 1'
_symmetry_space_group_name_H-M 'P -1'
_atom_sites_solution_hydrogens geom
_atom_sites_solution_primary direct
_atom_sites_solution_secondary difmap
_audit_creation_method SHELXL-97
_cell_angle_alpha 102.81(3)
_cell_angle_beta 93.23(3)
_cell_angle_gamma 92.81(3)
_cell_formula_units_Z 2
_cell_length_a 9.804(2)
_cell_length_b 11.079(2)
_cell_length_c 12.251(3)
_cell_measurement_reflns_used 25
_cell_measurement_temperature 293.15(2)
_cell_measurement_theta_max 13
_cell_measurement_theta_min 10
_cell_volume 1292.9(5)
_computing_cell_refinement 'CAD-4 Software'
_computing_data_collection 'CAD-4 Software (Enraf--Nonius, 1985)'
_computing_data_reduction 'XCAD4 (Harms & Wocadlo, 1995)'
_computing_molecular_graphics 'SHELXTL (Bruker, 2000)'
_computing_publication_material SHELXTL
_computing_structure_refinement 'SHELXL97 (Sheldrick, 1997)'
_computing_structure_solution 'SHELXS97 (Sheldrick, 1997)'
_diffrn_ambient_temperature 292(2)
_diffrn_measured_fraction_theta_full 0.999
_diffrn_measured_fraction_theta_max 0.999
_diffrn_measurement_device_type 'Enraf--Nonius CAD-4'
_diffrn_measurement_method \w/2\q
_diffrn_radiation_monochromator graphite
_diffrn_radiation_source 'fine-focus sealed tube'
_diffrn_radiation_type MoK\a
_diffrn_radiation_wavelength 0.71073
_diffrn_reflns_av_R_equivalents 0.0625
_diffrn_reflns_av_sigmaI/netI 0.0611
_diffrn_reflns_limit_h_max 12
_diffrn_reflns_limit_h_min 0
_diffrn_reflns_limit_k_max 13
_diffrn_reflns_limit_k_min -13
_diffrn_reflns_limit_l_max 15
_diffrn_reflns_limit_l_min -15
_diffrn_reflns_number 5363
_diffrn_reflns_theta_full 25.97
_diffrn_reflns_theta_max 25.97
_diffrn_reflns_theta_min 1.71
_diffrn_standards_decay_% 0.1
_diffrn_standards_interval_count 200
_diffrn_standards_interval_time 120
_diffrn_standards_number 3
_exptl_absorpt_coefficient_mu 0.093
_exptl_absorpt_correction_T_max 0.9817
_exptl_absorpt_correction_T_min 0.9639
_exptl_absorpt_correction_type psi-scan
_exptl_absorpt_process_details '(North <i>et al.</i>,  1968)'
_exptl_crystal_colour colorless
_exptl_crystal_density_diffrn 1.260
_exptl_crystal_density_method 'not measured'
_exptl_crystal_description block
_exptl_crystal_F_000 516
_exptl_crystal_size_max 0.40
_exptl_crystal_size_mid 0.30
_exptl_crystal_size_min 0.20
_refine_diff_density_max 0.444
_refine_diff_density_min -0.441
_refine_ls_extinction_method none
_refine_ls_goodness_of_fit_ref 1.002
_refine_ls_hydrogen_treatment constr
_refine_ls_matrix_type full
_refine_ls_number_parameters 311
_refine_ls_number_reflns 5051
_refine_ls_number_restraints 0
_refine_ls_restrained_S_all 1.002
_refine_ls_R_factor_all 0.1540
_refine_ls_R_factor_gt 0.0783
_refine_ls_shift/su_max 0.000
_refine_ls_shift/su_mean 0.000
_refine_ls_structure_factor_coef Fsqd
_refine_ls_weighting_details 'calc w=1/[\s^2^(Fo^2^)+(0.0350P)^2^+1.9999P] where P=(Fo^2^+2Fc^2^)/3'
_refine_ls_weighting_scheme calc
_refine_ls_wR_factor_gt 0.1536
_refine_ls_wR_factor_ref 0.1881
_reflns_number_gt 2541
_reflns_number_total 5051
_reflns_threshold_expression I>2\s(I)
_cod_data_source_file hk2013.cif
_cod_data_source_block I
_cod_depositor_comments
;
The following automatic conversions were performed:
'_symmetry_cell_setting' value 'Triclinic' changed to 'triclinic'
according to '/home/saulius/struct/CIF-dictionaries/cif_core.dic'
dictionary named 'cif_core.dic' version 2.4.1 from 2010-06-29.

Automatic conversion script
Id: cif_fix_enum 1527 2010-12-29 10:47:43Z saulius 

The following automatic conversions were performed:

'_symmetry_cell_setting' value 'Triclinic' changed to 'triclinic'
according to /home/saulius/struct/CIF-dictionaries/cif_core.dic
dictionary named 'cif_core.dic' version 2.4.1 from 2010-06-29.

Automatic conversion script
Id: cif_fix_values 1715 2011-07-08 13:25:40Z adriana 
;
_cod_database_code 2208623
_cod_database_fobs_code 2208623

loop_
_symmetry_equiv_pos_as_xyz
'x, y, z'
'-x, -y, -z'

loop_
_atom_site_type_symbol
_atom_site_label
_atom_site_fract_x
_atom_site_fract_y
_atom_site_fract_z
_atom_site_U_iso_or_equiv
_atom_site_adp_type
_atom_site_calc_flag
_atom_site_refinement_flags
_atom_site_occupancy
O O1 0.6180(4) 0.8409(4) 0.5118(4) 0.1154(14) Uani d . 1
O O2 0.0361(4) 0.1445(3) 0.3309(3) 0.1066(13) Uani d . 1
O O3 0.0003(3) 0.3607(3) 0.8889(3) 0.0712(9) Uani d . 1
O O4 0.0110(3) 0.2717(3) 0.6133(3) 0.0763(9) Uani d . 1
O O5 0.1042(3) 0.3559(3) 0.4840(2) 0.0776(10) Uani d . 1
H H5D 0.0802 0.2884 0.4426 0.116 Uiso calc R 1
O O6 0.4144(4) 0.8460(3) 0.7504(3) 0.0826(10) Uani d . 1
O O7 0.4256(3) 0.7073(3) 0.5911(2) 0.0782(10) Uani d . 1
H H7B 0.4832 0.7583 0.5794 0.117 Uiso calc R 1
O O8 0.2232(3) 0.8657(3) 0.9627(3) 0.0737(9) Uani d . 1
C C1 0.6774(5) 0.9397(5) 0.5244(5) 0.0788(14) Uani d . 1
C C2 0.7662(7) 0.9674(6) 0.4385(6) 0.132 Uani d . 1
H H2A 0.7546 0.9010 0.3728 0.198 Uiso calc R 1
H H2B 0.8600 0.9759 0.4676 0.198 Uiso calc R 1
H H2C 0.7416 1.0434 0.4194 0.198 Uiso calc R 1
C C3 0.6652(7) 1.0351(7) 0.6240(6) 0.137 Uani d . 1
H H3A 0.6278 0.9987 0.6809 0.205 Uiso calc R 1
H H3B 0.6057 1.0956 0.6068 0.205 Uiso calc R 1
H H3C 0.7539 1.0745 0.6508 0.205 Uiso calc R 1
C C4 0.1535(7) 0.1587(6) 0.1725(5) 0.123 Uani d . 1
H H4A 0.2026 0.2292 0.2212 0.185 Uiso calc R 1
H H4B 0.0990 0.1858 0.1159 0.185 Uiso calc R 1
H H4C 0.2173 0.1019 0.1374 0.185 Uiso calc R 1
C C5 0.0041(5) -0.0284(5) 0.1821(4) 0.0942(17) Uani d . 1
H H5A -0.0402 -0.0661 0.2352 0.141 Uiso calc R 1
H H5B 0.0757 -0.0786 0.1511 0.141 Uiso calc R 1
H H5C -0.0616 -0.0215 0.1230 0.141 Uiso calc R 1
C C6 0.0630(5) 0.0959(4) 0.2389(4) 0.0731(13) Uani d . 1
C C7 -0.4453(5) 0.4152(5) 0.6931(4) 0.0787(15) Uani d . 1
H H7A -0.5360 0.4138 0.6658 0.094 Uiso calc R 1
C C8 -0.3476(5) 0.4948(5) 0.6635(4) 0.0723(13) Uani d . 1
H H8A -0.3725 0.5475 0.6174 0.087 Uiso calc R 1
C C9 -0.2115(4) 0.4949(4) 0.7036(4) 0.0611(11) Uani d . 1
H H9A -0.1455 0.5481 0.6842 0.073 Uiso calc R 1
C C10 -0.1747(4) 0.4172(3) 0.7713(3) 0.0491(10) Uani d . 1
C C11 -0.2754(5) 0.3388(4) 0.8018(4) 0.0647(12) Uani d . 1
H H11A -0.2519 0.2867 0.8489 0.078 Uiso calc R 1
C C12 -0.4097(5) 0.3394(5) 0.7615(5) 0.0790(15) Uani d . 1
H H12A -0.4765 0.2873 0.7816 0.095 Uiso calc R 1
C C13 -0.0303(4) 0.4152(4) 0.8166(3) 0.0517(10) Uani d . 1
C C14 0.0716(4) 0.3561(4) 0.5867(3) 0.0537(10) Uani d . 1
C C15 0.3793(4) 0.7475(4) 0.6907(4) 0.0565(10) Uani d . 1
C C16 0.0797(4) 0.4946(3) 0.7781(3) 0.0484(9) Uani d . 1
C C17 0.1235(4) 0.4716(3) 0.6689(3) 0.0474(9) Uani d . 1
C C18 0.2198(4) 0.5555(3) 0.6418(3) 0.0496(10) Uani d . 1
H H18A 0.2466 0.5425 0.5687 0.059 Uiso calc R 1
C C19 0.2760(4) 0.6572(4) 0.7205(3) 0.0500(10) Uani d . 1
C C20 0.2357(4) 0.6782(3) 0.8301(3) 0.0506(10) Uani d . 1
C C21 0.1360(4) 0.5961(4) 0.8569(3) 0.0559(10) Uani d . 1
H H21A 0.1072 0.6105 0.9294 0.067 Uiso calc R 1
C C22 0.2940(4) 0.7817(4) 0.9246(3) 0.0543(10) Uani d . 1
C C23 0.4344(4) 0.7724(3) 0.9749(3) 0.0504(10) Uani d . 1
C C24 0.5039(4) 0.6652(4) 0.9457(4) 0.0602(11) Uani d . 1
H H24A 0.4636 0.5976 0.8927 0.072 Uiso calc R 1
C C25 0.6338(5) 0.6579(4) 0.9954(4) 0.0705(13) Uani d . 1
H H25A 0.6802 0.5858 0.9759 0.085 Uiso calc R 1
C C26 0.6927(5) 0.7583(4) 1.0734(4) 0.0740(13) Uani d . 1
H H26A 0.7795 0.7541 1.1066 0.089 Uiso calc R 1
C C27 0.6246(5) 0.8648(4) 1.1028(4) 0.0692(13) Uani d . 1
H H27A 0.6655 0.9326 1.1552 0.083 Uiso calc R 1
C C28 0.4955(4) 0.8711(4) 1.0545(3) 0.0591(11) Uani d . 1
H H28A 0.4490 0.9428 1.0759 0.071 Uiso calc R 1

loop_
_atom_site_aniso_label
_atom_site_aniso_U_11
_atom_site_aniso_U_22
_atom_site_aniso_U_33
_atom_site_aniso_U_12
_atom_site_aniso_U_13
_atom_site_aniso_U_23
O1 0.108(3) 0.115(3) 0.124(3) -0.039(3) 0.035(3) 0.032(3)
O2 0.117(3) 0.102(3) 0.079(3) -0.016(2) 0.030(2) -0.025(2)
O3 0.066(2) 0.085(2) 0.075(2) 0.0052(16) 0.0162(16) 0.0403(18)
O4 0.095(2) 0.0562(18) 0.074(2) -0.0142(17) 0.0376(18) 0.0033(16)
O5 0.108(3) 0.071(2) 0.0476(18) -0.0217(18) 0.0190(17) 0.0030(15)
O6 0.108(3) 0.0601(19) 0.075(2) -0.0229(18) 0.0317(19) 0.0040(17)
O7 0.087(2) 0.079(2) 0.065(2) -0.0221(17) 0.0358(17) 0.0064(16)
O8 0.068(2) 0.0653(19) 0.080(2) 0.0164(16) 0.0136(17) -0.0045(16)
C1 0.057(3) 0.091(4) 0.091(4) 0.003(3) 0.013(3) 0.026(3)
C2 0.132 0.132 0.132 0.008 0.009 0.030
C3 0.137 0.137 0.137 0.009 0.009 0.031
C4 0.123 0.123 0.123 0.008 0.009 0.028
C5 0.094(4) 0.086(4) 0.087(4) -0.017(3) 0.016(3) -0.011(3)
C6 0.069(3) 0.068(3) 0.077(3) 0.000(2) 0.021(3) 0.002(3)
C7 0.051(3) 0.096(4) 0.079(4) 0.009(3) 0.016(3) -0.005(3)
C8 0.066(3) 0.090(3) 0.065(3) 0.021(3) 0.015(2) 0.019(3)
C9 0.056(3) 0.067(3) 0.064(3) 0.003(2) 0.020(2) 0.019(2)
C10 0.055(2) 0.046(2) 0.047(2) 0.0000(18) 0.0203(19) 0.0077(18)
C11 0.067(3) 0.059(3) 0.069(3) -0.003(2) 0.026(2) 0.013(2)
C12 0.056(3) 0.082(4) 0.096(4) -0.011(3) 0.026(3) 0.011(3)
C13 0.057(3) 0.051(2) 0.049(2) 0.0017(19) 0.018(2) 0.0115(19)
C14 0.055(2) 0.049(2) 0.057(3) 0.0048(19) 0.019(2) 0.008(2)
C15 0.060(3) 0.056(3) 0.056(3) 0.000(2) 0.010(2) 0.017(2)
C16 0.045(2) 0.051(2) 0.051(2) 0.0014(18) 0.0129(18) 0.0136(19)
C17 0.046(2) 0.050(2) 0.048(2) 0.0030(18) 0.0140(18) 0.0124(18)
C18 0.050(2) 0.053(2) 0.046(2) 0.0034(18) 0.0171(18) 0.0107(19)
C19 0.047(2) 0.052(2) 0.052(2) 0.0023(18) 0.0148(19) 0.0119(19)
C20 0.049(2) 0.051(2) 0.052(2) 0.0023(18) 0.0114(19) 0.0097(19)
C21 0.059(3) 0.059(3) 0.050(2) 0.005(2) 0.017(2) 0.009(2)
C22 0.060(3) 0.048(2) 0.055(3) 0.002(2) 0.021(2) 0.0078(19)
C23 0.053(2) 0.047(2) 0.049(2) 0.0004(18) 0.0151(19) 0.0044(18)
C24 0.061(3) 0.053(2) 0.061(3) -0.003(2) 0.015(2) 0.001(2)
C25 0.058(3) 0.066(3) 0.085(3) 0.012(2) 0.018(3) 0.007(3)
C26 0.053(3) 0.073(3) 0.093(4) -0.004(2) 0.009(3) 0.012(3)
C27 0.067(3) 0.059(3) 0.076(3) -0.014(2) 0.006(3) 0.006(2)
C28 0.063(3) 0.047(2) 0.065(3) -0.002(2) 0.019(2) 0.004(2)

loop_
_atom_type_symbol
_atom_type_description
_atom_type_scat_dispersion_real
_atom_type_scat_dispersion_imag
_atom_type_scat_source
C C 0.0033 0.0016 'International Tables Vol C Tables 4.2.6.8 and 6.1.1.4'
H H 0.0000 0.0000 'International Tables Vol C Tables 4.2.6.8 and 6.1.1.4'
O O 0.0106 0.0060 'International Tables Vol C Tables 4.2.6.8 and 6.1.1.4'

loop_
_geom_angle_atom_site_label_1
_geom_angle_atom_site_label_2
_geom_angle_atom_site_label_3
_geom_angle
_geom_angle_publ_flag
C14 O5 H5D 109.5 ?
C15 O7 H7B 109.5 ?
O1 C1 C3 120.9(5) yes
O1 C1 C2 120.8(5) yes
C3 C1 C2 118.4(5) ?
C1 C2 H2A 109.5 ?
C1 C2 H2B 109.5 ?
H2A C2 H2B 109.5 ?
C1 C2 H2C 109.5 ?
H2A C2 H2C 109.5 ?
H2B C2 H2C 109.5 ?
C1 C3 H3A 109.5 ?
C1 C3 H3B 109.5 ?
H3A C3 H3B 109.5 ?
C1 C3 H3C 109.5 ?
H3A C3 H3C 109.5 ?
H3B C3 H3C 109.5 ?
C6 C4 H4A 109.5 ?
C6 C4 H4B 109.5 ?
H4A C4 H4B 109.5 ?
C6 C4 H4C 109.5 ?
H4A C4 H4C 109.5 ?
H4B C4 H4C 109.5 ?
C6 C5 H5A 109.5 ?
C6 C5 H5B 109.5 ?
H5A C5 H5B 109.5 ?
C6 C5 H5C 109.5 ?
H5A C5 H5C 109.5 ?
H5B C5 H5C 109.5 ?
O2 C6 C5 121.9(5) yes
O2 C6 C4 122.1(5) yes
C5 C6 C4 116.0(5) ?
C12 C7 C8 120.5(5) ?
C12 C7 H7A 119.7 ?
C8 C7 H7A 119.7 ?
C7 C8 C9 119.3(5) ?
C7 C8 H8A 120.3 ?
C9 C8 H8A 120.3 ?
C10 C9 C8 120.4(4) ?
C10 C9 H9A 119.8 ?
C8 C9 H9A 119.8 ?
C9 C10 C11 119.4(4) ?
C9 C10 C13 122.0(3) ?
C11 C10 C13 118.6(4) ?
C12 C11 C10 119.7(5) ?
C12 C11 H11A 120.2 ?
C10 C11 H11A 120.2 ?
C7 C12 C11 120.7(5) ?
C7 C12 H12A 119.7 ?
C11 C12 H12A 119.7 ?
O3 C13 C10 122.5(3) yes
O3 C13 C16 118.9(4) yes
C10 C13 C16 118.4(3) ?
O4 C14 O5 124.4(4) yes
O4 C14 C17 123.0(4) yes
O5 C14 C17 112.6(3) yes
O6 C15 O7 123.5(4) yes
O6 C15 C19 123.6(4) yes
O7 C15 C19 112.9(4) yes
C21 C16 C17 119.6(3) ?
C21 C16 C13 116.4(3) ?
C17 C16 C13 124.0(3) ?
C18 C17 C16 118.7(3) ?
C18 C17 C14 121.8(3) ?
C16 C17 C14 119.4(3) ?
C19 C18 C17 121.8(3) ?
C19 C18 H18A 119.1 ?
C17 C18 H18A 119.1 ?
C18 C19 C20 119.6(3) ?
C18 C19 C15 121.5(3) ?
C20 C19 C15 118.9(4) ?
C19 C20 C21 118.8(4) ?
C19 C20 C22 124.7(3) ?
C21 C20 C22 116.4(3) ?
C16 C21 C20 121.5(4) ?
C16 C21 H21A 119.3 ?
C20 C21 H21A 119.3 ?
O8 C22 C23 121.9(4) yes
O8 C22 C20 119.5(4) yes
C23 C22 C20 118.4(3) ?
C28 C23 C24 118.9(4) ?
C28 C23 C22 119.6(4) ?
C24 C23 C22 121.5(4) ?
C23 C24 C25 120.4(4) ?
C23 C24 H24A 119.8 ?
C25 C24 H24A 119.8 ?
C26 C25 C24 119.3(4) ?
C26 C25 H25A 120.3 ?
C24 C25 H25A 120.3 ?
C27 C26 C25 120.6(5) ?
C27 C26 H26A 119.7 ?
C25 C26 H26A 119.7 ?
C26 C27 C28 119.9(4) ?
C26 C27 H27A 120.1 ?
C28 C27 H27A 120.1 ?
C27 C28 C23 120.9(4) ?
C27 C28 H28A 119.6 ?
C23 C28 H28A 119.6 ?

loop_
_geom_bond_atom_site_label_1
_geom_bond_atom_site_label_2
_geom_bond_distance
_geom_bond_publ_flag
O1 C1 1.190(6) yes
O2 C6 1.187(5) yes
O3 C13 1.210(4) yes
O4 C14 1.199(4) yes
O5 C14 1.316(4) yes
O5 H5D 0.8200 ?
O6 C15 1.193(5) yes
O7 C15 1.318(5) yes
O7 H7B 0.8200 ?
O8 C22 1.214(4) yes
C1 C3 1.442(8) ?
C1 C2 1.476(7) ?
C2 H2A 0.9600 ?
C2 H2B 0.9600 ?
C2 H2C 0.9600 ?
C3 H3A 0.9600 ?
C3 H3B 0.9600 ?
C3 H3C 0.9600 ?
C4 C6 1.485(7) ?
C4 H4A 0.9600 ?
C4 H4B 0.9600 ?
C4 H4C 0.9600 ?
C5 C6 1.471(6) ?
C5 H5A 0.9600 ?
C5 H5B 0.9600 ?
C5 H5C 0.9600 ?
C7 C12 1.355(7) ?
C7 C8 1.388(6) ?
C7 H7A 0.9300 ?
C8 C9 1.395(6) ?
C8 H8A 0.9300 ?
C9 C10 1.369(5) ?
C9 H9A 0.9300 ?
C10 C11 1.404(5) ?
C10 C13 1.493(6) ?
C11 C12 1.381(6) ?
C11 H11A 0.9300 ?
C12 H12A 0.9300 ?
C13 C16 1.520(5) ?
C14 C17 1.489(5) ?
C15 C19 1.505(5) ?
C16 C21 1.377(5) ?
C16 C17 1.401(5) ?
C17 C18 1.397(5) ?
C18 C19 1.378(5) ?
C18 H18A 0.9300 ?
C19 C20 1.394(5) ?
C20 C21 1.405(5) ?
C20 C22 1.501(5) ?
C21 H21A 0.9300 ?
C22 C23 1.494(6) ?
C23 C28 1.379(5) ?
C23 C24 1.386(5) ?
C24 C25 1.394(6) ?
C24 H24A 0.9300 ?
C25 C26 1.374(6) ?
C25 H25A 0.9300 ?
C26 C27 1.372(6) ?
C26 H26A 0.9300 ?
C27 C28 1.379(6) ?
C27 H27A 0.9300 ?
C28 H28A 0.9300 ?

loop_
_geom_hbond_atom_site_label_D
_geom_hbond_atom_site_label_H
_geom_hbond_atom_site_label_A
_geom_hbond_site_symmetry_A
_geom_hbond_distance_DH
_geom_hbond_distance_HA
_geom_hbond_distance_DA
_geom_hbond_angle_DHA
_geom_hbond_publ_flag
O5 H5D O2 . 0.82 1.87 2.685(5) 171 yes
O7 H7B O1 . 0.82 1.90 2.695(5) 163 yes
C9 H9A O5 2_566 0.93 2.56 3.303(5) 137 yes
C18 H18A O7 . 0.93 2.43 2.749(5) 100 yes
C21 H21A O3 2_567 0.93 2.48 3.403(5) 172 yes
C26 H26A O3 2_667 0.93 2.56 3.393(6) 149 yes

loop_
_geom_torsion_atom_site_label_1
_geom_torsion_atom_site_label_2
_geom_torsion_atom_site_label_3
_geom_torsion_atom_site_label_4
_geom_torsion
C12 C7 C8 C9 0.9(7)
C7 C8 C9 C10 0.1(6)
C8 C9 C10 C11 -1.1(6)
C8 C9 C10 C13 -179.6(4)
C9 C10 C11 C12 1.2(6)
C13 C10 C11 C12 179.7(4)
C8 C7 C12 C11 -0.9(7)
C10 C11 C12 C7 -0.2(7)
C9 C10 C13 O3 169.0(4)
C11 C10 C13 O3 -9.4(6)
C9 C10 C13 C16 -5.0(5)
C11 C10 C13 C16 176.5(3)
O3 C13 C16 C21 -64.4(5)
C10 C13 C16 C21 109.8(4)
O3 C13 C16 C17 116.8(5)
C10 C13 C16 C17 -68.9(5)
C21 C16 C17 C18 -2.5(6)
C13 C16 C17 C18 176.2(4)
C21 C16 C17 C14 174.7(4)
C13 C16 C17 C14 -6.6(6)
O4 C14 C17 C18 164.9(4)
O5 C14 C17 C18 -12.7(5)
O4 C14 C17 C16 -12.2(6)
O5 C14 C17 C16 170.2(4)
C16 C17 C18 C19 2.5(6)
C14 C17 C18 C19 -174.7(4)
C17 C18 C19 C20 -0.5(6)
C17 C18 C19 C15 -179.8(4)
O6 C15 C19 C18 167.8(4)
O7 C15 C19 C18 -11.3(6)
O6 C15 C19 C20 -11.4(6)
O7 C15 C19 C20 169.5(4)
C18 C19 C20 C21 -1.4(6)
C15 C19 C20 C21 177.9(4)
C18 C19 C20 C22 177.0(4)
C15 C19 C20 C22 -3.8(6)
C17 C16 C21 C20 0.6(6)
C13 C16 C21 C20 -178.2(4)
C19 C20 C21 C16 1.3(6)
C22 C20 C21 C16 -177.1(4)
C19 C20 C22 O8 110.9(5)
C21 C20 C22 O8 -70.7(5)
C19 C20 C22 C23 -74.1(5)
C21 C20 C22 C23 104.3(4)
O8 C22 C23 C28 -11.1(6)
C20 C22 C23 C28 174.0(3)
O8 C22 C23 C24 167.2(4)
C20 C22 C23 C24 -7.8(5)
C28 C23 C24 C25 -0.6(6)
C22 C23 C24 C25 -178.8(4)
C23 C24 C25 C26 -0.2(7)
C24 C25 C26 C27 0.2(7)
C25 C26 C27 C28 0.6(7)
C26 C27 C28 C23 -1.4(7)
C24 C23 C28 C27 1.4(6)
C22 C23 C28 C27 179.7(4)

loop_
_cod_related_entry_id
_cod_related_entry_database
_cod_related_entry_code
1 ChemSpider 21128530
